data_4307925
loop_
_publ_author_name
'Angelina Prokofieva'
'Alexander I. Prikhod'ko'
'Eva Anna Enyedy'
'Etelka Farkas'
'Walter Maringgele'
'Serhiy Demeshko'
'Sebastian Dechert'
'Franc Meyer'

_publ_contact_author_address
; Institut f\"ur Anorganische Chemie
  Georg August Universit\"at G\"ottingen
  Tammannstra\&se 4
  D-37077 G\"ottingen
  Germany
;
_publ_contact_author_email franc.meyer@chemie.uni-goettingen.de
_publ_contact_author_fax 49(551)393063
_publ_contact_author_name 'Prof. Dr. Franc Meyer'
_publ_contact_author_phone 49(551)393012
_publ_section_title
;
Oligonuclear Copper Complexes of a Bioinspired Pyrazolate-Bridging
Ligand: Synthesis, Structures, and Equilibria in Solution
;
_journal_name_full 'Inorganic Chemistry'
_journal_page_first 4298
_journal_page_last 4307
_journal_paper_doi 10.1021/ic062434m
_journal_volume 46
_journal_year 2007
_chemical_formula_moiety 'C27 H40 Cu2 N12 O2 2+, 2(Cl O4 -), C2 H3 N'
_chemical_formula_sum 'C29 H43 Cl2 Cu2 N13 O10'
_chemical_formula_weight 931.74
_chemical_name_systematic
;
 ?
;
_space_group_IT_number 9
_symmetry_cell_setting monoclinic
_symmetry_space_group_name_Hall 'C -2yc'
_symmetry_space_group_name_H-M 'C 1 c 1'
_atom_sites_solution_hydrogens geom
_atom_sites_solution_primary direct
_atom_sites_solution_secondary difmap
_audit_creation_method SHELXL-97
_cell_angle_alpha 90.00
_cell_angle_beta 112.350(4)
_cell_angle_gamma 90.00
_cell_formula_units_Z 4
_cell_length_a 18.1991(9)
_cell_length_b 16.9395(6)
_cell_length_c 13.6063(8)
_cell_measurement_reflns_used 29113
_cell_measurement_temperature 133(2)
_cell_measurement_theta_max 24.81
_cell_measurement_theta_min 1.71
_cell_volume 3879.5(3)
_computing_cell_refinement 'X-AREA (Stoe & Cie, 2002)'
_computing_data_collection 'X-AREA (Stoe & Cie, 2002)'
_computing_data_reduction 'X-AREA (Stoe & Cie, 2002)'
_computing_molecular_graphics 'DIAMOND (Brandenburg, 2001)'
_computing_publication_material 'SHELXL-97 (Sheldrick, 1997)'
_computing_structure_refinement 'SHELXL-97 (Sheldrick, 1997)'
_computing_structure_solution 'SHELXS-97 (Sheldrick, 1990)'
_diffrn_ambient_temperature 133(2)
_diffrn_measured_fraction_theta_full 0.994
_diffrn_measured_fraction_theta_max 0.994
_diffrn_measurement_device_type 'Stoe IPDS II'
_diffrn_measurement_method \w
_diffrn_radiation_monochromator graphite
_diffrn_radiation_source 'fine-focus sealed tube'
_diffrn_radiation_type MoK\a
_diffrn_radiation_wavelength 0.71073
_diffrn_reflns_av_R_equivalents 0.0651
_diffrn_reflns_av_sigmaI/netI 0.0410
_diffrn_reflns_limit_h_max 21
_diffrn_reflns_limit_h_min -21
_diffrn_reflns_limit_k_max 19
_diffrn_reflns_limit_k_min -19
_diffrn_reflns_limit_l_max 15
_diffrn_reflns_limit_l_min -16
_diffrn_reflns_number 29113
_diffrn_reflns_theta_full 24.81
_diffrn_reflns_theta_max 24.81
_diffrn_reflns_theta_min 1.71
_diffrn_standards_decay_% 0
_diffrn_standards_number 0
_exptl_absorpt_coefficient_mu 1.305
_exptl_absorpt_correction_T_max 0.7515
_exptl_absorpt_correction_T_min 0.5886
_exptl_absorpt_correction_type numerical
_exptl_absorpt_process_details 'X-RED (Stoe & Cie, 2002)'
_exptl_crystal_colour green
_exptl_crystal_density_diffrn 1.595
_exptl_crystal_density_method 'not measured'
_exptl_crystal_description block
_exptl_crystal_F_000 1920
_exptl_crystal_size_max 0.46
_exptl_crystal_size_mid 0.24
_exptl_crystal_size_min 0.21
_refine_diff_density_max 0.351
_refine_diff_density_min -0.275
_refine_diff_density_rms 0.050
_refine_ls_abs_structure_details 'Flack H D (1983), Acta Cryst. A39, 876-881'
_refine_ls_abs_structure_Flack -0.001(8)
_refine_ls_extinction_method none
_refine_ls_goodness_of_fit_ref 1.001
_refine_ls_hydrogen_treatment mixed
_refine_ls_matrix_type full
_refine_ls_number_parameters 553
_refine_ls_number_reflns 6527
_refine_ls_number_restraints 4
_refine_ls_restrained_S_all 1.002
_refine_ls_R_factor_all 0.0314
_refine_ls_R_factor_gt 0.0287
_refine_ls_shift/su_max 0.001
_refine_ls_shift/su_mean 0.000
_refine_ls_structure_factor_coef Fsqd
_refine_ls_weighting_details 'calc w=1/[\s^2^(Fo^2^)+(0.0450P)^2^+0.0000P] where P=(Fo^2^+2Fc^2^)/3'
_refine_ls_weighting_scheme calc
_refine_ls_wR_factor_gt 0.0674
_refine_ls_wR_factor_ref 0.0682
_reflns_number_gt 6123
_reflns_number_total 6527
_reflns_threshold_expression >2sigma(I)
_cod_data_source_file ic062434msi20061219_032313_2.cif
_cod_data_source_block 1a
_cod_database_code 4307925

loop_
_symmetry_equiv_pos_as_xyz
'x, y, z'
'x, -y, z+1/2'
'x+1/2, y+1/2, z'
'x+1/2, -y+1/2, z+1/2'

loop_
_atom_site_label
_atom_site_type_symbol
_atom_site_fract_x
_atom_site_fract_y
_atom_site_fract_z
_atom_site_U_iso_or_equiv
_atom_site_adp_type
_atom_site_occupancy
_atom_site_symmetry_multiplicity
_atom_site_calc_flag
_atom_site_refinement_flags
_atom_site_disorder_assembly
_atom_site_disorder_group
Cu1 Cu 0.592941(19) 0.72753(2) 0.64300(3) 0.02373(9) Uani 1 1 d . . .
Cu2 Cu 0.57650(2) 0.68112(2) 0.32157(3) 0.02498(9) Uani 1 1 d . B .
Cl1 Cl 0.24199(4) 0.40780(4) 0.10416(6) 0.02586(16) Uani 1 1 d . . .
Cl2 Cl 0.90280(5) 0.49695(5) 0.59344(7) 0.0390(2) Uani 1 1 d . . .
N1 N 0.59701(14) 0.78939(15) 0.51743(19) 0.0226(5) Uani 1 1 d . . .
N2 N 0.59712(14) 0.77474(15) 0.4188(2) 0.0222(5) Uani 1 1 d . . .
N3 N 0.63700(14) 0.83673(15) 0.7204(2) 0.0243(5) Uani 1 1 d . . .
N4 N 0.70727(17) 0.69189(17) 0.7385(2) 0.0344(6) Uani 1 1 d . . .
N5 N 0.82667(16) 0.72718(18) 0.8499(2) 0.0350(7) Uani 1 1 d . . .
N6 N 0.51225(15) 0.74552(17) 0.7088(2) 0.0293(6) Uani 1 1 d . . .
N7 N 0.47002(14) 0.82016(16) 0.8087(2) 0.0286(6) Uani 1 1 d . . .
N8 N 0.56275(14) 0.77274(15) 0.2108(2) 0.0248(5) Uani 1 1 d . . .
N9 N 0.66337(15) 0.64851(15) 0.2643(2) 0.0272(6) Uani 1 1 d . . .
N10 N 0.70022(16) 0.65525(16) 0.1284(2) 0.0311(6) Uani 1 1 d . . .
N11 N 0.46319(15) 0.65709(18) 0.2093(2) 0.0294(6) Uani 1 1 d . . .
N12 N 0.35536(15) 0.70843(19) 0.0873(2) 0.0359(7) Uani 1 1 d . . .
N13 N 0.4706(5) 0.3759(4) 0.4479(4) 0.148(4) Uani 1 1 d . . .
O1 O 0.54832(13) 0.63101(13) 0.57209(19) 0.0291(5) Uani 1 1 d . . .
O2 O 0.57883(17) 0.59807(15) 0.4197(2) 0.0441(6) Uani 1 1 d D . .
O11 O 0.26538(17) 0.48320(15) 0.1536(3) 0.0580(8) Uani 1 1 d . . .
O12 O 0.27924(16) 0.3939(2) 0.0302(2) 0.0597(8) Uani 1 1 d . . .
O13 O 0.26436(14) 0.34644(15) 0.1827(2) 0.0389(6) Uani 1 1 d . . .
O14 O 0.15676(12) 0.40745(14) 0.04803(18) 0.0340(5) Uani 1 1 d . . .
O21 O 0.89358(18) 0.41366(17) 0.5962(2) 0.0539(7) Uani 1 1 d . A .
O22A O 0.9675(4) 0.5145(3) 0.6879(5) 0.069(3) Uani 0.563(12) 1 d P A 1
O23A O 0.8349(5) 0.5349(6) 0.5772(14) 0.136(7) Uani 0.563(12) 1 d P A 1
O24A O 0.9311(5) 0.5081(5) 0.5114(6) 0.095(3) Uani 0.563(12) 1 d P A 1
O22B O 0.8871(9) 0.5329(5) 0.6771(9) 0.090(6) Uani 0.437(12) 1 d P A 2
O23B O 0.9755(5) 0.5279(4) 0.5927(11) 0.077(5) Uani 0.437(12) 1 d P A 2
O24B O 0.8503(8) 0.5315(8) 0.4950(10) 0.117(5) Uani 0.437(12) 1 d P A 2
C1 C 0.61585(17) 0.90445(18) 0.4484(2) 0.0264(6) Uani 1 1 d . . .
H1A H 0.6240 0.9578 0.4396 0.080 Uiso 1 1 calc R . .
C2 C 0.60834(16) 0.86781(18) 0.5354(2) 0.0249(6) Uani 1 1 d . . .
C3 C 0.60847(16) 0.84356(19) 0.3779(2) 0.0243(6) Uani 1 1 d . . .
C4 C 0.60614(17) 0.89795(18) 0.6368(3) 0.0264(7) Uani 1 1 d . . .
H4A H 0.6383 0.9453 0.6583 0.080 Uiso 1 1 calc R . .
H4B H 0.5520 0.9114 0.6270 0.080 Uiso 1 1 calc R . .
C5 C 0.72622(17) 0.83577(19) 0.7649(3) 0.0289(7) Uani 1 1 d . . .
H5A H 0.7459 0.8585 0.7142 0.080 Uiso 1 1 calc R . .
H5B H 0.7468 0.8665 0.8299 0.080 Uiso 1 1 calc R . .
C6 C 0.75243(19) 0.7517(2) 0.7870(3) 0.0298(7) Uani 1 1 d . . .
C7 C 0.7540(2) 0.6251(2) 0.7707(3) 0.0502(11) Uani 1 1 d . . .
H7 H 0.7376 0.5738 0.7488 0.080 Uiso 1 1 calc R . .
C8 C 0.8270(2) 0.6462(3) 0.8389(3) 0.0483(10) Uani 1 1 d . . .
H8 H 0.8697 0.6126 0.8722 0.080 Uiso 1 1 calc R . .
C9 C 0.8931(2) 0.7757(3) 0.9164(3) 0.0433(9) Uani 1 1 d . . .
H9A H 0.9166 0.8015 0.8728 0.080 Uiso 1 1 calc R . .
H9B H 0.9320 0.7428 0.9676 0.080 Uiso 1 1 calc R . .
H9C H 0.8744 0.8145 0.9527 0.080 Uiso 1 1 calc R . .
C10 C 0.60697(17) 0.8485(2) 0.8061(3) 0.0279(7) Uani 1 1 d . . .
H10A H 0.5998 0.9044 0.8156 0.080 Uiso 1 1 calc R . .
H10B H 0.6445 0.8275 0.8726 0.080 Uiso 1 1 calc R . .
C11 C 0.52937(17) 0.80634(18) 0.7749(2) 0.0262(6) Uani 1 1 d . . .
C12 C 0.43821(19) 0.7198(2) 0.7002(3) 0.0322(7) Uani 1 1 d . . .
H12 H 0.4106 0.6777 0.6587 0.080 Uiso 1 1 calc R . .
C13 C 0.41231(19) 0.7652(2) 0.7611(3) 0.0307(7) Uani 1 1 d . . .
H13 H 0.3641 0.7602 0.7695 0.080 Uiso 1 1 calc R . .
C14 C 0.46606(19) 0.8847(2) 0.8766(3) 0.0335(7) Uani 1 1 d . . .
H14A H 0.5155 0.8883 0.9366 0.080 Uiso 1 1 calc R . .
H14B H 0.4237 0.8752 0.9008 0.080 Uiso 1 1 calc R . .
H14C H 0.4563 0.9332 0.8373 0.080 Uiso 1 1 calc R . .
C15 C 0.61348(18) 0.84063(18) 0.2702(2) 0.0261(6) Uani 1 1 d . . .
H15A H 0.6681 0.8328 0.2774 0.080 Uiso 1 1 calc R . .
H15B H 0.5943 0.8897 0.2324 0.080 Uiso 1 1 calc R . .
C16 C 0.5874(2) 0.74354(18) 0.1259(3) 0.0279(7) Uani 1 1 d . . .
H16A H 0.6072 0.7869 0.0964 0.080 Uiso 1 1 calc R . .
H16B H 0.5423 0.7202 0.0693 0.080 Uiso 1 1 calc R . .
C17 C 0.65104(17) 0.68311(18) 0.1723(3) 0.0253(6) Uani 1 1 d . . .
C18 C 0.72559(19) 0.5962(2) 0.2809(3) 0.0320(7) Uani 1 1 d . . .
H18 H 0.7483 0.5641 0.3403 0.080 Uiso 1 1 calc R . .
C19 C 0.7480(2) 0.5994(2) 0.1973(3) 0.0342(8) Uani 1 1 d . . .
H19 H 0.7877 0.5697 0.1878 0.080 Uiso 1 1 calc R . .
C20 C 0.7030(2) 0.6779(2) 0.0262(3) 0.0409(8) Uani 1 1 d . . .
H20A H 0.6502 0.6773 -0.0275 0.080 Uiso 1 1 calc R . .
H20B H 0.7357 0.6413 0.0073 0.080 Uiso 1 1 calc R . .
H20C H 0.7248 0.7301 0.0315 0.080 Uiso 1 1 calc R . .
C21 C 0.47760(17) 0.79526(19) 0.1677(3) 0.0278(7) Uani 1 1 d . . .
H21A H 0.4663 0.8303 0.2166 0.080 Uiso 1 1 calc R . .
H21B H 0.4639 0.8221 0.1001 0.080 Uiso 1 1 calc R . .
C22 C 0.43168(18) 0.7210(2) 0.1540(3) 0.0293(7) Uani 1 1 d . . .
C23 C 0.40416(19) 0.6004(2) 0.1765(3) 0.0330(7) Uani 1 1 d . . .
H23 H 0.4091 0.5489 0.2019 0.080 Uiso 1 1 calc R . .
C24 C 0.33819(19) 0.6314(2) 0.1019(3) 0.0373(8) Uani 1 1 d . . .
H24 H 0.2902 0.6055 0.0669 0.080 Uiso 1 1 calc R . .
C25 C 0.3020(2) 0.7659(3) 0.0135(4) 0.0542(11) Uani 1 1 d . . .
H25A H 0.3245 0.8178 0.0302 0.080 Uiso 1 1 calc R . .
H25B H 0.2513 0.7648 0.0201 0.080 Uiso 1 1 calc R . .
H25C H 0.2953 0.7525 -0.0580 0.080 Uiso 1 1 calc R . .
C26 C 0.5476(3) 0.5647(2) 0.6362(3) 0.0465(9) Uani 1 1 d . . .
H26A H 0.5490 0.5827 0.7038 0.080 Uiso 1 1 calc R . .
H26B H 0.5932 0.5322 0.6466 0.080 Uiso 1 1 calc R . .
H26C H 0.5001 0.5346 0.6014 0.080 Uiso 1 1 calc R . .
C27A C 0.6354(14) 0.5393(11) 0.4434(17) 0.082(6) Uani 0.73(4) 1 d PD B 3
H27A H 0.6241 0.4997 0.4862 0.080 Uiso 0.73(4) 1 calc PR B 3
H27B H 0.6869 0.5615 0.4818 0.080 Uiso 0.73(4) 1 calc PR B 3
H27C H 0.6344 0.5159 0.3787 0.080 Uiso 0.73(4) 1 calc PR B 3
C27B C 0.609(2) 0.5224(10) 0.421(4) 0.068(10) Uani 0.27(4) 1 d PD B 4
H27D H 0.6391 0.5211 0.3761 0.080 Uiso 0.27(4) 1 calc PR B 4
H27E H 0.5657 0.4855 0.3942 0.080 Uiso 0.27(4) 1 calc PR B 4
H27F H 0.6425 0.5084 0.4919 0.080 Uiso 0.27(4) 1 calc PR B 4
C28 C 0.4294(4) 0.4269(3) 0.4281(4) 0.0783(17) Uani 1 1 d . . .
C29 C 0.3770(4) 0.4931(3) 0.4066(5) 0.0819(17) Uani 1 1 d . . .
H29A H 0.3381 0.4895 0.3354 0.080 Uiso 1 1 calc R . .
H29B H 0.4069 0.5410 0.4142 0.080 Uiso 1 1 calc R . .
H29C H 0.3507 0.4934 0.4558 0.080 Uiso 1 1 calc R . .
H1 H 0.560(3) 0.623(3) 0.514(4) 0.056(13) Uiso 1 1 d . . .

loop_
_atom_site_aniso_label
_atom_site_aniso_U_11
_atom_site_aniso_U_22
_atom_site_aniso_U_33
_atom_site_aniso_U_23
_atom_site_aniso_U_13
_atom_site_aniso_U_12
Cu1 0.02441(17) 0.02170(18) 0.02421(18) -0.00219(16) 0.00827(14) -0.00364(14)
Cu2 0.02986(19) 0.02219(18) 0.02326(18) 0.00155(15) 0.01051(15) 0.00086(15)
Cl1 0.0223(3) 0.0249(4) 0.0294(4) 0.0001(3) 0.0086(3) -0.0017(3)
Cl2 0.0355(4) 0.0388(5) 0.0439(5) 0.0146(4) 0.0166(4) 0.0044(3)
N1 0.0212(12) 0.0227(12) 0.0209(13) -0.0034(11) 0.0048(10) -0.0014(9)
N2 0.0225(12) 0.0215(13) 0.0215(12) 0.0036(10) 0.0071(10) -0.0010(10)
N3 0.0204(12) 0.0268(13) 0.0256(13) -0.0016(10) 0.0088(10) -0.0018(9)
N4 0.0346(15) 0.0283(15) 0.0326(15) -0.0003(12) 0.0040(12) 0.0058(12)
N5 0.0212(13) 0.0491(18) 0.0277(15) 0.0001(13) 0.0017(11) 0.0056(12)
N6 0.0300(14) 0.0276(14) 0.0313(15) -0.0049(11) 0.0128(12) -0.0095(11)
N7 0.0241(12) 0.0348(16) 0.0264(14) 0.0025(11) 0.0092(11) -0.0007(11)
N8 0.0215(12) 0.0254(13) 0.0259(13) 0.0006(11) 0.0073(10) -0.0021(10)
N9 0.0261(13) 0.0231(13) 0.0321(14) 0.0009(11) 0.0109(11) 0.0005(10)
N10 0.0391(15) 0.0244(14) 0.0365(15) -0.0025(11) 0.0218(13) -0.0043(11)
N11 0.0272(13) 0.0348(15) 0.0263(14) -0.0020(11) 0.0104(11) -0.0082(11)
N12 0.0198(13) 0.0466(18) 0.0378(16) 0.0008(14) 0.0069(12) -0.0062(12)
N13 0.231(8) 0.107(5) 0.055(3) -0.008(3) -0.003(4) 0.099(5)
O1 0.0399(12) 0.0216(11) 0.0284(12) 0.0000(9) 0.0158(10) -0.0058(9)
O2 0.0709(17) 0.0293(13) 0.0387(14) 0.0049(11) 0.0283(13) 0.0108(12)
O11 0.0491(16) 0.0281(14) 0.075(2) -0.0129(14) -0.0007(15) -0.0112(11)
O12 0.0447(15) 0.097(2) 0.0466(17) 0.0140(16) 0.0280(13) 0.0163(15)
O13 0.0348(12) 0.0380(14) 0.0424(15) 0.0158(11) 0.0130(11) 0.0069(10)
O14 0.0203(11) 0.0367(13) 0.0372(13) 0.0029(10) 0.0023(9) -0.0031(9)
O21 0.0659(17) 0.0404(15) 0.0541(17) 0.0090(13) 0.0212(14) -0.0057(13)
O22A 0.078(5) 0.040(3) 0.058(4) -0.002(3) -0.010(4) -0.004(3)
O23A 0.079(6) 0.099(6) 0.26(2) 0.080(9) 0.097(9) 0.063(5)
O24A 0.103(6) 0.118(6) 0.064(5) 0.029(4) 0.031(4) -0.056(5)
O22B 0.197(16) 0.036(4) 0.087(7) -0.014(4) 0.111(9) -0.036(6)
O23B 0.053(5) 0.030(4) 0.173(14) 0.001(5) 0.071(7) -0.001(3)
O24B 0.109(10) 0.121(9) 0.087(8) 0.070(7) -0.001(7) 0.050(7)
C1 0.0270(15) 0.0219(15) 0.0300(16) 0.0016(12) 0.0104(13) -0.0005(12)
C2 0.0207(13) 0.0211(15) 0.0289(16) -0.0006(12) 0.0049(12) 0.0012(11)
C3 0.0168(13) 0.0307(17) 0.0227(15) 0.0017(13) 0.0046(12) -0.0012(11)
C4 0.0275(16) 0.0221(14) 0.0276(16) -0.0003(13) 0.0082(13) -0.0023(12)
C5 0.0212(15) 0.0307(17) 0.0309(18) -0.0024(14) 0.0055(13) -0.0033(12)
C6 0.0282(16) 0.0341(17) 0.0255(16) 0.0002(13) 0.0085(13) 0.0023(13)
C7 0.049(2) 0.035(2) 0.049(2) 0.0025(18) -0.0017(18) 0.0184(17)
C8 0.041(2) 0.047(2) 0.048(2) 0.0040(18) 0.0059(17) 0.0221(17)
C9 0.0247(16) 0.065(3) 0.037(2) -0.0041(18) 0.0075(15) -0.0033(16)
C10 0.0257(15) 0.0329(17) 0.0274(16) -0.0078(14) 0.0127(13) -0.0061(13)
C11 0.0240(15) 0.0293(16) 0.0244(16) 0.0004(13) 0.0082(13) 0.0016(12)
C12 0.0310(16) 0.0365(18) 0.0308(17) -0.0005(14) 0.0137(14) -0.0079(14)
C13 0.0240(15) 0.0361(18) 0.0312(17) 0.0016(14) 0.0097(13) -0.0069(13)
C14 0.0304(16) 0.0423(19) 0.0284(17) -0.0047(14) 0.0118(14) 0.0025(14)
C15 0.0281(15) 0.0218(15) 0.0265(16) -0.0006(12) 0.0084(13) -0.0064(12)
C16 0.0293(15) 0.0273(16) 0.0268(18) 0.0033(13) 0.0105(13) 0.0009(13)
C17 0.0261(14) 0.0235(15) 0.0268(15) -0.0048(12) 0.0106(12) -0.0050(12)
C18 0.0346(17) 0.0248(16) 0.0393(19) 0.0025(14) 0.0170(15) 0.0037(13)
C19 0.0358(18) 0.0268(17) 0.046(2) 0.0009(15) 0.0217(16) 0.0032(13)
C20 0.057(2) 0.038(2) 0.039(2) -0.0014(16) 0.0325(18) -0.0044(17)
C21 0.0226(15) 0.0289(16) 0.0286(16) 0.0020(13) 0.0060(13) -0.0001(12)
C22 0.0206(14) 0.0387(19) 0.0291(17) -0.0044(14) 0.0100(13) -0.0053(13)
C23 0.0337(17) 0.0335(18) 0.0362(18) -0.0075(15) 0.0183(15) -0.0128(14)
C24 0.0268(15) 0.045(2) 0.0411(19) -0.0073(17) 0.0134(14) -0.0107(15)
C25 0.0254(17) 0.065(3) 0.056(3) 0.010(2) -0.0026(17) -0.0011(18)
C26 0.072(3) 0.032(2) 0.037(2) -0.0006(16) 0.0223(19) -0.0141(17)
C27A 0.135(11) 0.053(6) 0.107(11) 0.054(7) 0.100(9) 0.049(8)
C27B 0.105(19) 0.004(8) 0.13(2) -0.005(10) 0.085(19) 0.001(9)
C28 0.112(4) 0.051(3) 0.047(3) 0.001(2) 0.002(3) 0.024(3)
C29 0.108(4) 0.072(4) 0.058(3) 0.015(3) 0.024(3) 0.024(3)

loop_
_atom_type_symbol
_atom_type_description
_atom_type_scat_dispersion_real
_atom_type_scat_dispersion_imag
_atom_type_scat_source
C C 0.0033 0.0016 'International Tables Vol C Tables 4.2.6.8 and 6.1.1.4'
H H 0.0000 0.0000 'International Tables Vol C Tables 4.2.6.8 and 6.1.1.4'
N N 0.0061 0.0033 'International Tables Vol C Tables 4.2.6.8 and 6.1.1.4'
O O 0.0106 0.0060 'International Tables Vol C Tables 4.2.6.8 and 6.1.1.4'
Cl Cl 0.1484 0.1585 'International Tables Vol C Tables 4.2.6.8 and 6.1.1.4'
Cu Cu 0.3201 1.2651 'International Tables Vol C Tables 4.2.6.8 and 6.1.1.4'

loop_
_geom_angle_atom_site_label_1
_geom_angle_atom_site_label_2
_geom_angle_atom_site_label_3
_geom_angle
_geom_angle_site_symmetry_1
_geom_angle_site_symmetry_3
_geom_angle_publ_flag
O1 Cu1 N6 96.44(11) . . ?
O1 Cu1 N1 99.26(10) . . ?
N6 Cu1 N1 124.24(11) . . ?
O1 Cu1 N4 101.46(10) . . ?
N6 Cu1 N4 119.47(12) . . ?
N1 Cu1 N4 109.13(11) . . ?
O1 Cu1 N3 177.30(10) . . ?
N6 Cu1 N3 81.35(10) . . ?
N1 Cu1 N3 80.81(10) . . ?
N4 Cu1 N3 81.03(10) . . ?
O2 Cu2 N2 99.81(11) . . ?
O2 Cu2 N9 104.19(11) . . ?
N2 Cu2 N9 118.51(10) . . ?
O2 Cu2 N11 96.88(12) . . ?
N2 Cu2 N11 121.44(11) . . ?
N9 Cu2 N11 110.70(11) . . ?
O2 Cu2 N8 174.80(11) . . ?
N2 Cu2 N8 80.31(10) . . ?
N9 Cu2 N8 80.14(10) . . ?
N11 Cu2 N8 78.76(10) . . ?
O11 Cl1 O12 110.0(2) . . ?
O11 Cl1 O13 110.33(17) . . ?
O12 Cl1 O13 109.20(17) . . ?
O11 Cl1 O14 108.65(16) . . ?
O12 Cl1 O14 109.15(16) . . ?
O13 Cl1 O14 109.53(14) . . ?
O23A Cl2 O22A 116.8(8) . . ?
O23A Cl2 O24A 113.5(7) . . ?
O22A Cl2 O24A 105.3(5) . . ?
O23A Cl2 O22B 57.8(8) . . ?
O22A Cl2 O22B 61.8(7) . . ?
O24A Cl2 O22B 145.9(5) . . ?
O23A Cl2 O21 111.8(4) . . ?
O22A Cl2 O21 104.6(3) . . ?
O24A Cl2 O21 103.6(4) . . ?
O22B Cl2 O21 110.1(3) . . ?
O23A Cl2 O23B 128.7(5) . . ?
O22A Cl2 O23B 58.1(6) . . ?
O24A Cl2 O23B 47.6(5) . . ?
O22B Cl2 O23B 108.6(7) . . ?
O21 Cl2 O23B 118.9(3) . . ?
O23A Cl2 O24B 53.5(7) . . ?
O22A Cl2 O24B 142.5(6) . . ?
O24A Cl2 O24B 61.5(8) . . ?
O22B Cl2 O24B 107.9(9) . . ?
O21 Cl2 O24B 112.6(6) . . ?
O23B Cl2 O24B 97.7(8) . . ?
C2 N1 N2 107.4(2) . . ?
C2 N1 Cu1 114.0(2) . . ?
N2 N1 Cu1 138.4(2) . . ?
C3 N2 N1 107.9(2) . . ?
C3 N2 Cu2 115.6(2) . . ?
N1 N2 Cu2 136.20(19) . . ?
C10 N3 C4 111.4(2) . . ?
C10 N3 C5 110.5(2) . . ?
C4 N3 C5 110.7(2) . . ?
C10 N3 Cu1 108.98(19) . . ?
C4 N3 Cu1 105.47(18) . . ?
C5 N3 Cu1 109.64(18) . . ?
C6 N4 C7 106.3(3) . . ?
C6 N4 Cu1 112.1(2) . . ?
C7 N4 Cu1 141.6(3) . . ?
C6 N5 C8 106.2(3) . . ?
C6 N5 C9 127.6(3) . . ?
C8 N5 C9 126.2(3) . . ?
C11 N6 C12 105.9(3) . . ?
C11 N6 Cu1 113.4(2) . . ?
C12 N6 Cu1 140.3(2) . . ?
C11 N7 C13 106.9(3) . . ?
C11 N7 C14 126.1(3) . . ?
C13 N7 C14 126.8(3) . . ?
C16 N8 C21 111.1(2) . . ?
C16 N8 C15 111.8(2) . . ?
C21 N8 C15 110.6(2) . . ?
C16 N8 Cu2 108.90(18) . . ?
C21 N8 Cu2 107.07(19) . . ?
C15 N8 Cu2 107.24(18) . . ?
C17 N9 C18 105.8(3) . . ?
C17 N9 Cu2 110.9(2) . . ?
C18 N9 Cu2 142.8(2) . . ?
C17 N10 C19 107.1(3) . . ?
C17 N10 C20 127.1(3) . . ?
C19 N10 C20 125.8(3) . . ?
C22 N11 C23 105.7(3) . . ?
C22 N11 Cu2 110.6(2) . . ?
C23 N11 Cu2 143.3(2) . . ?
C22 N12 C24 106.5(3) . . ?
C22 N12 C25 126.6(3) . . ?
C24 N12 C25 126.9(3) . . ?
C26 O1 Cu1 117.7(2) . . ?
C27A O2 Cu2 120.4(6) . . ?
C27B O2 Cu2 126(2) . . ?
C3 C1 C2 104.1(3) . . ?
N1 C2 C1 110.0(3) . . ?
N1 C2 C4 116.7(3) . . ?
C1 C2 C4 133.2(3) . . ?
N2 C3 C1 110.6(3) . . ?
N2 C3 C15 116.9(3) . . ?
C1 C3 C15 132.6(3) . . ?
N3 C4 C2 109.6(2) . . ?
C6 C5 N3 107.7(3) . . ?
N4 C6 N5 111.3(3) . . ?
N4 C6 C5 122.9(3) . . ?
N5 C6 C5 125.5(3) . . ?
C8 C7 N4 109.1(4) . . ?
C7 C8 N5 107.1(3) . . ?
N3 C10 C11 107.7(2) . . ?
N6 C11 N7 110.8(3) . . ?
N6 C11 C10 121.2(3) . . ?
N7 C11 C10 127.9(3) . . ?
C13 C12 N6 109.2(3) . . ?
C12 C13 N7 107.2(3) . . ?
C3 C15 N8 107.3(2) . . ?
N8 C16 C17 108.5(2) . . ?
N9 C17 N10 111.4(3) . . ?
N9 C17 C16 121.9(3) . . ?
N10 C17 C16 126.6(3) . . ?
C19 C18 N9 109.1(3) . . ?
C18 C19 N10 106.6(3) . . ?
C22 C21 N8 106.6(3) . . ?
N11 C22 N12 111.4(3) . . ?
N11 C22 C21 121.5(3) . . ?
N12 C22 C21 127.1(3) . . ?
C24 C23 N11 109.4(3) . . ?
C23 C24 N12 107.0(3) . . ?
N13 C28 C29 177.9(6) . . ?

loop_
_geom_bond_atom_site_label_1
_geom_bond_atom_site_label_2
_geom_bond_distance
_geom_bond_site_symmetry_2
_geom_bond_publ_flag
Cu1 O1 1.915(2) . ?
Cu1 N6 2.013(3) . ?
Cu1 N1 2.030(3) . ?
Cu1 N4 2.080(3) . ?
Cu1 N3 2.129(3) . ?
Cu2 O2 1.929(3) . ?
Cu2 N2 2.007(3) . ?
Cu2 N9 2.085(3) . ?
Cu2 N11 2.087(3) . ?
Cu2 N8 2.111(3) . ?
Cu1 Cu2 4.3405(6) . ?
Cl1 O11 1.431(3) . ?
Cl1 O12 1.431(3) . ?
Cl1 O13 1.434(2) . ?
Cl1 O14 1.445(2) . ?
Cl2 O23A 1.335(6) . ?
Cl2 O22A 1.405(5) . ?
Cl2 O24A 1.409(7) . ?
Cl2 O22B 1.413(8) . ?
Cl2 O21 1.423(3) . ?
Cl2 O23B 1.427(7) . ?
Cl2 O24B 1.442(8) . ?
N1 C2 1.352(4) . ?
N1 N2 1.365(4) . ?
N2 C3 1.341(4) . ?
N3 C10 1.478(4) . ?
N3 C4 1.483(4) . ?
N3 C5 1.502(4) . ?
N4 C6 1.313(5) . ?
N4 C7 1.383(4) . ?
N5 C6 1.360(4) . ?
N5 C8 1.379(5) . ?
N5 C9 1.457(5) . ?
N6 C11 1.324(4) . ?
N6 C12 1.378(4) . ?
N7 C11 1.346(4) . ?
N7 C13 1.369(4) . ?
N7 C14 1.450(4) . ?
N8 C16 1.474(4) . ?
N8 C21 1.483(4) . ?
N8 C15 1.504(4) . ?
N9 C17 1.322(4) . ?
N9 C18 1.387(4) . ?
N10 C17 1.337(4) . ?
N10 C19 1.382(4) . ?
N10 C20 1.463(5) . ?
N11 C22 1.319(5) . ?
N11 C23 1.383(4) . ?
N12 C22 1.356(4) . ?
N12 C24 1.373(5) . ?
N12 C25 1.468(5) . ?
N13 C28 1.108(7) . ?
O1 C26 1.425(4) . ?
O2 C27A 1.378(7) . ?
O2 C27B 1.393(10) . ?
C1 C3 1.380(5) . ?
C1 C2 1.389(5) . ?
C2 C4 1.486(5) . ?
C3 C15 1.503(4) . ?
C5 C6 1.496(5) . ?
C7 C8 1.349(6) . ?
C10 C11 1.493(4) . ?
C12 C13 1.340(5) . ?
C16 C17 1.494(4) . ?
C18 C19 1.347(5) . ?
C21 C22 1.482(5) . ?
C23 C24 1.350(5) . ?
C28 C29 1.429(7) . ?

loop_
_geom_hbond_atom_site_label_D
_geom_hbond_atom_site_label_H
_geom_hbond_atom_site_label_A
_geom_hbond_distance_DH
_geom_hbond_distance_HA
_geom_hbond_distance_DA
_geom_hbond_angle_DHA
_geom_hbond_site_symmetry_A
O1 H1 O2 0.90(5) 1.51(5) 2.407(4) 173(5) .
